data_1516448
loop_
_publ_author_name
'Wackerly, Jay Wm.'
'Meyer, Joseph M.'
'Crannell, W. Christian'
'King, Sarah B.'
'Katz, Jeffrey L.'

_publ_section_title
;
 Selective Synthesis of Poly(m-phenylene oxides) over Oxacalixarenes
;
_journal_issue 21
_journal_name_full Macromolecules
_journal_page_first 8181
_journal_paper_doi 10.1021/ma901518w
_journal_volume 42
_journal_year 2009
_chemical_formula_moiety 'C15 H10 Cl2 N4 O2'
_chemical_formula_sum 'C15 H10 Cl2 N4 O2'
_chemical_formula_weight 349.17
_chemical_name_common 'compound 16'
_chemical_name_systematic
; 
 3,5-bis(4-chloro-6-pyrimidoxy)toluene 
;
_space_group_IT_number 15
_symmetry_cell_setting monoclinic
_symmetry_space_group_name_Hall '-C 2yc'
_symmetry_space_group_name_H-M 'C 1 2/c 1'
_atom_sites_solution_hydrogens geom
_atom_sites_solution_primary direct
_atom_sites_solution_secondary difmap
_audit_creation_method SHELXTL
_cell_angle_alpha 90.00
_cell_angle_beta 106.412(2)
_cell_angle_gamma 90.00
_cell_formula_units_Z 4
_cell_length_a 16.219(2)
_cell_length_b 14.7254(19)
_cell_length_c 6.6795(9)
_cell_measurement_reflns_used 2802
_cell_measurement_temperature 183(2)
_cell_measurement_theta_max 27.95
_cell_measurement_theta_min 2.62
_cell_volume 1530.3(3)
_computing_cell_refinement 'Bruker SMART'
_computing_data_collection 'Bruker SMART'
_computing_data_reduction 'Bruker SAINT'
_computing_molecular_graphics 'Bruker SHELXTL'
_computing_publication_material 'Bruker SHELXTL'
_computing_structure_refinement 'SHELXL-97 (Sheldrick, 1997)'
_computing_structure_solution 'SHELXS-97 (Sheldrick, 1990)'
_diffrn_ambient_temperature 183(2)
_diffrn_measured_fraction_theta_full 0.983
_diffrn_measured_fraction_theta_max 0.983
_diffrn_measurement_device_type 'CCD area detector'
_diffrn_measurement_method 'phi and omega scans'
_diffrn_radiation_monochromator graphite
_diffrn_radiation_source 'fine-focus sealed tube'
_diffrn_radiation_type MoK\a
_diffrn_radiation_wavelength 0.71073
_diffrn_reflns_av_R_equivalents 0.0675
_diffrn_reflns_av_sigmaI/netI 0.0429
_diffrn_reflns_limit_h_max 21
_diffrn_reflns_limit_h_min -21
_diffrn_reflns_limit_k_max 19
_diffrn_reflns_limit_k_min -19
_diffrn_reflns_limit_l_max 8
_diffrn_reflns_limit_l_min -8
_diffrn_reflns_number 7050
_diffrn_reflns_theta_full 28.26
_diffrn_reflns_theta_max 28.26
_diffrn_reflns_theta_min 1.90
_exptl_absorpt_coefficient_mu 0.439
_exptl_absorpt_correction_type none
_exptl_crystal_colour colorless
_exptl_crystal_density_diffrn 1.516
_exptl_crystal_density_meas ?
_exptl_crystal_density_method 'not measured'
_exptl_crystal_description needle
_exptl_crystal_F_000 712
_exptl_crystal_size_max 0.53
_exptl_crystal_size_mid 0.27
_exptl_crystal_size_min 0.15
_refine_diff_density_max 0.405
_refine_diff_density_min -0.209
_refine_diff_density_rms 0.072
_refine_ls_extinction_method none
_refine_ls_goodness_of_fit_ref 1.053
_refine_ls_hydrogen_treatment constr
_refine_ls_matrix_type full
_refine_ls_number_parameters 107
_refine_ls_number_reflns 1878
_refine_ls_number_restraints 0
_refine_ls_restrained_S_all 1.053
_refine_ls_R_factor_all 0.0582
_refine_ls_R_factor_gt 0.0479
_refine_ls_shift/su_max 0.000
_refine_ls_shift/su_mean 0.000
_refine_ls_structure_factor_coef Fsqd
_refine_ls_weighting_details 'calc w=1/[\s^2^(Fo^2^)+(0.0768P)^2^+0.2526P] where P=(Fo^2^+2Fc^2^)/3'
_refine_ls_weighting_scheme calc
_refine_ls_wR_factor_gt 0.1215
_refine_ls_wR_factor_ref 0.1330
_reflns_number_gt 1532
_reflns_number_total 1878
_reflns_threshold_expression >2sigma(I)
_cod_data_source_file ma901518w_si_003.cif
_cod_data_source_block katz104m
_cod_depositor_comments
;
The following automatic conversions were performed:

'_symmetry_cell_setting' value 'Monoclinic' changed to 'monoclinic'
according to
/usr/data/users/saulius/automatic-downloads/retrospective/ACS/lib/dictionaries/cif_core.dic
dictionary named 'cif_core.dic' version 2.4.2 from 2011-04-26.

Automatic conversion script
Id: cif_fix_values 2281 2013-09-26 08:29:07Z andrius 

The following automatic conversions were performed:

'_exptl_crystal_density_meas' value 'not_measured' was changed to '?'
- the value is perceived as not measured.

Automatic conversion script
Id: cif_fix_values 3008 2015-01-20 13:52:24Z robertas 
;
_cod_original_sg_symbol_H-M C2/c
_cod_database_code 1516448

loop_
_symmetry_equiv_pos_as_xyz
'x, y, z'
'-x, y, -z+1/2'
'x+1/2, y+1/2, z'
'-x+1/2, y+1/2, -z+1/2'
'-x, -y, -z'
'x, -y, z-1/2'
'-x+1/2, -y+1/2, -z'
'x+1/2, -y+1/2, z-1/2'

loop_
_atom_site_label
_atom_site_type_symbol
_atom_site_fract_x
_atom_site_fract_y
_atom_site_fract_z
_atom_site_U_iso_or_equiv
_atom_site_adp_type
_atom_site_occupancy
_atom_site_symmetry_multiplicity
_atom_site_calc_flag
_atom_site_refinement_flags
C1 C 0.24394(12) 0.88629(11) 0.4603(3) 0.0357(4) Uani 1 1 d .
C2 C 0.22035(11) 0.81231(12) 0.7301(3) 0.0389(4) Uani 1 1 d .
H2 H 0.1820 0.7799 0.7883 0.047 Uiso 1 1 calc R
C3 C 0.35306(11) 0.86709(11) 0.7671(3) 0.0362(4) Uani 1 1 d .
C4 C 0.32871(12) 0.90090(11) 0.5655(3) 0.0378(4) Uani 1 1 d .
H4 H 0.3674 0.9316 0.5051 0.045 Uiso 1 1 calc R
C5 C 0.46697(10) 0.83326(13) 1.0688(3) 0.0400(4) Uani 1 1 d .
C6 C 0.46860(11) 0.73965(13) 1.0644(3) 0.0433(4) Uani 1 1 d .
H6 H 0.4484 0.7082 0.9356 0.052 Uiso 1 1 calc R
C7 C 0.5000 0.69150(18) 1.2500 0.0446(6) Uani 1 2 d S
C8 C 0.5000 0.88228(18) 1.2500 0.0408(6) Uani 1 2 d S
H8 H 0.5000 0.9468 1.2500 0.049 Uiso 1 2 calc SR
C9 C 0.5000 0.5889(2) 1.2500 0.0636(9) Uani 1 2 d S
H9A H 0.5594 0.5667 1.2950 0.095 Uiso 0.50 1 calc PR
H9B H 0.4719 0.5667 1.1088 0.095 Uiso 0.50 1 calc PR
H9C H 0.4687 0.5667 1.3461 0.095 Uiso 0.50 1 calc PR
N1 N 0.18807(9) 0.84194(10) 0.5356(2) 0.0379(4) Uani 1 1 d .
N2 N 0.30034(9) 0.82286(10) 0.8529(2) 0.0375(4) Uani 1 1 d .
O1 O 0.43523(8) 0.88288(9) 0.8831(2) 0.0487(4) Uani 1 1 d .
Cl1 Cl 0.20402(4) 0.92853(3) 0.20917(7) 0.0556(2) Uani 1 1 d .

loop_
_atom_site_aniso_label
_atom_site_aniso_U_11
_atom_site_aniso_U_22
_atom_site_aniso_U_33
_atom_site_aniso_U_23
_atom_site_aniso_U_13
_atom_site_aniso_U_12
C1 0.0459(10) 0.0288(8) 0.0332(8) -0.0009(6) 0.0122(7) 0.0004(7)
C2 0.0333(8) 0.0436(10) 0.0435(10) 0.0055(7) 0.0168(7) 0.0000(7)
C3 0.0349(9) 0.0373(9) 0.0388(9) -0.0019(7) 0.0143(7) -0.0024(7)
C4 0.0444(10) 0.0356(8) 0.0386(9) 0.0005(7) 0.0202(8) -0.0050(7)
C5 0.0258(8) 0.0516(10) 0.0439(10) 0.0060(8) 0.0119(7) -0.0036(7)
C6 0.0273(8) 0.0516(11) 0.0504(11) -0.0056(8) 0.0098(8) -0.0057(8)
C7 0.0241(11) 0.0459(14) 0.0614(17) 0.000 0.0083(11) 0.000
C8 0.0291(12) 0.0443(14) 0.0499(15) 0.000 0.0127(11) 0.000
C9 0.0476(17) 0.0459(16) 0.083(2) 0.000 -0.0043(16) 0.000
N1 0.0372(8) 0.0374(8) 0.0396(8) 0.0025(6) 0.0117(6) -0.0001(6)
N2 0.0338(7) 0.0459(8) 0.0366(8) 0.0034(6) 0.0163(6) -0.0012(6)
O1 0.0374(7) 0.0606(9) 0.0467(8) 0.0095(6) 0.0094(6) -0.0152(6)
Cl1 0.0691(4) 0.0532(3) 0.0393(3) 0.01153(19) 0.0071(2) -0.0098(2)

loop_
_atom_type_symbol
_atom_type_description
_atom_type_scat_dispersion_real
_atom_type_scat_dispersion_imag
_atom_type_scat_source
C C 0.0033 0.0016 'International Tables Vol C Tables 4.2.6.8 and 6.1.1.4'
H H 0.0000 0.0000 'International Tables Vol C Tables 4.2.6.8 and 6.1.1.4'
N N 0.0061 0.0033 'International Tables Vol C Tables 4.2.6.8 and 6.1.1.4'
O O 0.0106 0.0060 'International Tables Vol C Tables 4.2.6.8 and 6.1.1.4'
Cl Cl 0.1484 0.1585 'International Tables Vol C Tables 4.2.6.8 and 6.1.1.4'

loop_
_geom_angle_atom_site_label_1
_geom_angle_atom_site_label_2
_geom_angle_atom_site_label_3
_geom_angle
_geom_angle_site_symmetry_1
_geom_angle_site_symmetry_3
N1 C1 C4 125.17(16) . .
N1 C1 Cl1 115.80(14) . .
C4 C1 Cl1 119.03(13) . .
N1 C2 N2 127.50(16) . .
N2 C3 O1 119.05(15) . .
N2 C3 C4 123.70(16) . .
O1 C3 C4 117.22(15) . .
C1 C4 C3 114.26(15) . .
C6 C5 C8 122.42(18) . .
C6 C5 O1 120.34(17) . .
C8 C5 O1 117.15(17) . .
C5 C6 C7 119.59(19) . .
C6 C7 C6 118.8(2) 2_657 .
C6 C7 C9 120.58(12) 2_657 .
C6 C7 C9 120.58(12) . .
C5 C8 C5 117.0(2) . 2_657
C1 N1 C2 114.17(15) . .
C3 N2 C2 115.17(15) . .
C3 O1 C5 118.02(13) . .

loop_
_geom_bond_atom_site_label_1
_geom_bond_atom_site_label_2
_geom_bond_distance
_geom_bond_site_symmetry_2
C1 N1 1.326(2) .
C1 C4 1.373(3) .
C1 Cl1 1.7337(17) .
C2 N1 1.329(2) .
C2 N2 1.334(2) .
C3 N2 1.327(2) .
C3 O1 1.359(2) .
C3 C4 1.384(2) .
C5 C6 1.379(3) .
C5 C8 1.381(2) .
C5 O1 1.406(2) .
C6 C7 1.394(2) .
C7 C6 1.394(2) 2_657
C7 C9 1.510(4) .
C8 C5 1.381(2) 2_657
